data_2220430
loop_
_publ_author_name
'Kerscher, Tobias'
'Pust, Philipp'
'Betz, Richard'
'Kl\"ufers, Peter'
'Mayer, Peter'

_publ_section_title
;
 Trispyrazol-1-ylmethane
;
_journal_coeditor_code BT2828
_journal_issue 1
_journal_name_full 'Acta Crystallographica Section E'
_journal_page_first o108
_journal_paper_doi 10.1107/S1600536808041767
_journal_volume 65
_journal_year 2009
_chemical_formula_iupac 'C10 H10 N6'
_chemical_formula_moiety 'C10 H10 N6'
_chemical_formula_sum 'C10 H10 N6'
_chemical_formula_weight 214.24
_chemical_name_common Tris(pyrazolyl)-methane
_chemical_name_systematic
;
Tripyrazol-1-ylmethane
;
_space_group_IT_number 2
_symmetry_cell_setting triclinic
_symmetry_space_group_name_Hall '-P 1'
_symmetry_space_group_name_H-M 'P -1'
_atom_sites_solution_hydrogens geom
_atom_sites_solution_primary direct
_atom_sites_solution_secondary difmap
_cell_angle_alpha 99.292(8)
_cell_angle_beta 100.023(9)
_cell_angle_gamma 107.045(9)
_cell_formula_units_Z 2
_cell_length_a 7.7216(9)
_cell_length_b 7.8946(6)
_cell_length_c 9.4143(10)
_cell_measurement_reflns_used 1494
_cell_measurement_temperature 200(2)
_cell_measurement_theta_max 26.2460
_cell_measurement_theta_min 3.9197
_cell_volume 526.36(10)
_computing_cell_refinement 'CrysAlis RED (Oxford Diffraction, 2005)'
_computing_data_collection 'CrysAlis CCD (Oxford Diffraction, 2005)'
_computing_data_reduction 'CrysAlis RED (Oxford Diffraction, 2005)'
_computing_molecular_graphics 'ORTEP-3 (Farrugia, 1997) and Mercury (Macrae et al., 2006)'
_computing_publication_material 'SHELXL97 (Sheldrick, 2008)'
_computing_structure_refinement 'SHELXL97 (Sheldrick, 2008)'
_computing_structure_solution 'SHELXS97 (Sheldrick, 2008)'
_diffrn_ambient_temperature 200(2)
_diffrn_measured_fraction_theta_full 0.986
_diffrn_measured_fraction_theta_max 0.986
_diffrn_measurement_device 'CCD camera on \k-goniostat'
_diffrn_measurement_device_type 'Nonius KappaCCD'
_diffrn_measurement_method \w
_diffrn_radiation_monochromator graphite
_diffrn_radiation_source 'fine-focus sealed tube'
_diffrn_radiation_type MoK\a
_diffrn_radiation_wavelength 0.71073
_diffrn_reflns_av_R_equivalents 0.0298
_diffrn_reflns_av_sigmaI/netI 0.1155
_diffrn_reflns_limit_h_max 9
_diffrn_reflns_limit_h_min -9
_diffrn_reflns_limit_k_max 9
_diffrn_reflns_limit_k_min -9
_diffrn_reflns_limit_l_max 11
_diffrn_reflns_limit_l_min -11
_diffrn_reflns_number 4340
_diffrn_reflns_theta_full 26.31
_diffrn_reflns_theta_max 26.31
_diffrn_reflns_theta_min 3.92
_exptl_absorpt_coefficient_mu 0.091
_exptl_absorpt_correction_T_max 0.9887
_exptl_absorpt_correction_T_min 0.9753
_exptl_absorpt_correction_type analytical
_exptl_absorpt_process_details '(de Meulenaer & Tompa, 1965)'
_exptl_crystal_colour colourless
_exptl_crystal_density_diffrn 1.352
_exptl_crystal_density_method 'not measured'
_exptl_crystal_description block
_exptl_crystal_F_000 224
_exptl_crystal_size_max 0.34
_exptl_crystal_size_mid 0.20
_exptl_crystal_size_min 0.14
_refine_diff_density_max 0.132
_refine_diff_density_min -0.183
_refine_ls_extinction_method none
_refine_ls_goodness_of_fit_ref 0.829
_refine_ls_hydrogen_treatment constr
_refine_ls_matrix_type full
_refine_ls_number_parameters 145
_refine_ls_number_reflns 2117
_refine_ls_number_restraints 0
_refine_ls_restrained_S_all 0.829
_refine_ls_R_factor_all 0.0759
_refine_ls_R_factor_gt 0.0365
_refine_ls_shift/su_max 0.000
_refine_ls_shift/su_mean 0.000
_refine_ls_structure_factor_coef Fsqd
_refine_ls_weighting_details 'calc w=1/[\s^2^(Fo^2^)+(0.04P)^2^] where P=(Fo^2^+2Fc^2^)/3'
_refine_ls_weighting_scheme calc
_refine_ls_wR_factor_gt 0.0753
_refine_ls_wR_factor_ref 0.0818
_reflns_number_gt 1054
_reflns_number_total 2117
_reflns_threshold_expression I>2\s(I)
_cod_data_source_file bt2828.cif
_cod_data_source_block I
_cod_database_code 2220430
_cod_database_fobs_code 2220430

loop_
_symmetry_equiv_pos_as_xyz
'x, y, z'
'-x, -y, -z'

loop_
_atom_site_type_symbol
_atom_site_label
_atom_site_fract_x
_atom_site_fract_y
_atom_site_fract_z
_atom_site_U_iso_or_equiv
_atom_site_adp_type
_atom_site_calc_flag
_atom_site_refinement_flags
_atom_site_occupancy
_atom_site_disorder_assembly
_atom_site_disorder_group
N N5 0.36455(16) 0.27051(16) 0.27731(13) 0.0334(3) Uani d . 1 . .
N N1 0.64066(18) 0.38873(17) 0.19270(15) 0.0379(3) Uani d . 1 . .
N N6 0.28341(18) 0.38479(16) 0.33973(14) 0.0409(4) Uani d . 1 . .
N N3 0.63243(17) 0.18619(16) 0.35571(14) 0.0367(3) Uani d . 1 . .
C C10 0.5661(2) 0.32745(19) 0.31338(16) 0.0334(4) Uani d . 1 . .
H H10 0.6125 0.4332 0.4005 0.040 Uiso calc R 1 . .
N N2 0.78449(19) 0.54772(17) 0.22761(17) 0.0539(4) Uani d . 1 . .
N N4 0.6002(2) 0.02927(18) 0.25599(16) 0.0517(4) Uani d . 1 . .
C C7 0.1030(2) 0.2989(2) 0.28350(19) 0.0491(5) Uani d . 1 . .
H H7 0.0086 0.3453 0.3072 0.059 Uiso calc R 1 . .
C C4 0.7280(2) 0.1888(2) 0.49067(19) 0.0489(5) Uani d . 1 . .
H H4 0.7652 0.2845 0.5766 0.059 Uiso calc R 1 . .
C C9 0.2372(2) 0.1197(2) 0.18445(18) 0.0444(4) Uani d . 1 . .
H H9 0.2619 0.0219 0.1283 0.053 Uiso calc R 1 . .
C C8 0.0671(2) 0.1351(2) 0.18683(18) 0.0497(5) Uani d . 1 . .
H H8 -0.0510 0.0511 0.1335 0.060 Uiso calc R 1 . .
C C6 0.6797(3) -0.0647(2) 0.3351(2) 0.0582(5) Uani d . 1 . .
H H6 0.6807 -0.1830 0.2961 0.070 Uiso calc R 1 . .
C C1 0.5986(3) 0.3080(2) 0.0478(2) 0.0535(5) Uani d . 1 . .
H H1 0.5039 0.1956 -0.0004 0.064 Uiso calc R 1 . .
C C2 0.7163(3) 0.4167(3) -0.0163(2) 0.0641(6) Uani d . 1 . .
H H2 0.7215 0.3975 -0.1175 0.077 Uiso calc R 1 . .
C C3 0.8267(3) 0.5611(3) 0.0972(3) 0.0656(6) Uani d . 1 . .
H H3 0.9231 0.6602 0.0842 0.079 Uiso calc R 1 . .
C C5 0.7606(3) 0.0283(3) 0.4800(2) 0.0599(5) Uani d . 1 . .
H H5 0.8254 -0.0117 0.5560 0.072 Uiso calc R 1 . .

loop_
_atom_site_aniso_label
_atom_site_aniso_U_11
_atom_site_aniso_U_22
_atom_site_aniso_U_33
_atom_site_aniso_U_12
_atom_site_aniso_U_13
_atom_site_aniso_U_23
N5 0.0307(8) 0.0385(8) 0.0336(8) 0.0143(6) 0.0090(7) 0.0083(6)
N1 0.0393(8) 0.0377(8) 0.0436(9) 0.0164(6) 0.0167(7) 0.0141(7)
N6 0.0413(9) 0.0479(8) 0.0409(9) 0.0237(7) 0.0141(7) 0.0087(7)
N3 0.0416(8) 0.0411(8) 0.0325(8) 0.0213(6) 0.0091(7) 0.0085(7)
C10 0.0334(9) 0.0360(9) 0.0325(9) 0.0149(7) 0.0079(8) 0.0062(7)
N2 0.0499(9) 0.0383(9) 0.0822(12) 0.0167(7) 0.0294(9) 0.0183(8)
N4 0.0703(10) 0.0433(9) 0.0505(10) 0.0312(8) 0.0175(8) 0.0085(8)
C7 0.0349(11) 0.0708(13) 0.0519(12) 0.0241(9) 0.0156(9) 0.0242(10)
C4 0.0463(11) 0.0698(13) 0.0410(11) 0.0276(9) 0.0133(9) 0.0221(9)
C9 0.0423(11) 0.0436(11) 0.0377(11) 0.0079(9) 0.0037(9) 0.0004(8)
C8 0.0372(11) 0.0635(13) 0.0390(11) 0.0066(9) 0.0030(9) 0.0105(9)
C6 0.0707(13) 0.0529(12) 0.0802(16) 0.0404(11) 0.0395(13) 0.0348(12)
C1 0.0595(12) 0.0647(12) 0.0408(11) 0.0214(10) 0.0187(10) 0.0154(10)
C2 0.0760(15) 0.0869(15) 0.0625(14) 0.0479(12) 0.0409(13) 0.0427(13)
C3 0.0698(14) 0.0579(13) 0.0996(18) 0.0327(11) 0.0552(15) 0.0422(13)
C5 0.0639(13) 0.0855(15) 0.0598(14) 0.0454(11) 0.0279(12) 0.0449(12)

loop_
_atom_type_symbol
_atom_type_description
_atom_type_scat_dispersion_real
_atom_type_scat_dispersion_imag
_atom_type_scat_source
C C 0.0033 0.0016 'International Tables Vol C Tables 4.2.6.8 and 6.1.1.4'
H H 0.0000 0.0000 'International Tables Vol C Tables 4.2.6.8 and 6.1.1.4'
N N 0.0061 0.0033 'International Tables Vol C Tables 4.2.6.8 and 6.1.1.4'

loop_
_geom_angle_atom_site_label_1
_geom_angle_atom_site_label_2
_geom_angle_atom_site_label_3
_geom_angle_site_symmetry_1
_geom_angle_site_symmetry_3
_geom_angle
_geom_angle_publ_flag
C9 N5 N6 . . 111.92(13) ?
C9 N5 C10 . . 130.33(14) ?
N6 N5 C10 . . 117.71(12) ?
C1 N1 N2 . . 112.14(13) ?
C1 N1 C10 . . 130.61(13) ?
N2 N1 C10 . . 117.11(13) ?
C7 N6 N5 . . 103.53(12) ?
C4 N3 N4 . . 112.51(13) ?
C4 N3 C10 . . 126.82(14) ?
N4 N3 C10 . . 120.67(13) ?
N3 C10 N5 . . 111.58(11) ?
N3 C10 N1 . . 111.25(11) ?
N5 C10 N1 . . 111.28(12) ?
N3 C10 H10 . . 107.5 ?
N5 C10 H10 . . 107.5 ?
N1 C10 H10 . . 107.5 ?
C3 N2 N1 . . 102.69(15) ?
C6 N4 N3 . . 102.95(14) ?
N6 C7 C8 . . 112.73(15) ?
N6 C7 H7 . . 123.6 ?
C8 C7 H7 . . 123.6 ?
N3 C4 C5 . . 106.61(16) ?
N3 C4 H4 . . 126.7 ?
C5 C4 H4 . . 126.7 ?
N5 C9 C8 . . 106.78(15) ?
N5 C9 H9 . . 126.6 ?
C8 C9 H9 . . 126.6 ?
C9 C8 C7 . . 105.04(15) ?
C9 C8 H8 . . 127.5 ?
C7 C8 H8 . . 127.5 ?
N4 C6 C5 . . 112.70(17) ?
N4 C6 H6 . . 123.7 ?
C5 C6 H6 . . 123.7 ?
N1 C1 C2 . . 107.29(16) ?
N1 C1 H1 . . 126.4 ?
C2 C1 H1 . . 126.4 ?
C1 C2 C3 . . 104.79(17) ?
C1 C2 H2 . . 127.6 ?
C3 C2 H2 . . 127.6 ?
N2 C3 C2 . . 113.08(16) ?
N2 C3 H3 . . 123.5 ?
C2 C3 H3 . . 123.5 ?
C4 C5 C6 . . 105.23(17) ?
C4 C5 H5 . . 127.4 ?
C6 C5 H5 . . 127.4 ?

loop_
_geom_bond_atom_site_label_1
_geom_bond_atom_site_label_2
_geom_bond_site_symmetry_2
_geom_bond_distance
_geom_bond_publ_flag
N5 C9 . 1.3516(18) ?
N5 N6 . 1.3565(15) ?
N5 C10 . 1.4475(18) ?
N1 C1 . 1.348(2) ?
N1 N2 . 1.3562(16) ?
N1 C10 . 1.4486(17) ?
N6 C7 . 1.3243(19) ?
N3 C4 . 1.3473(19) ?
N3 N4 . 1.3566(16) ?
N3 C10 . 1.4397(18) ?
C10 H10 . 1.0000 ?
N2 C3 . 1.336(2) ?
N4 C6 . 1.330(2) ?
C7 C8 . 1.378(2) ?
C7 H7 . 0.9500 ?
C4 C5 . 1.354(2) ?
C4 H4 . 0.9500 ?
C9 C8 . 1.357(2) ?
C9 H9 . 0.9500 ?
C8 H8 . 0.9500 ?
C6 C5 . 1.378(2) ?
C6 H6 . 0.9500 ?
C1 C2 . 1.351(2) ?
C1 H1 . 0.9500 ?
C2 C3 . 1.373(3) ?
C2 H2 . 0.9500 ?
C3 H3 . 0.9500 ?
C5 H5 . 0.9500 ?

loop_
_geom_hbond_atom_site_label_D
_geom_hbond_atom_site_label_H
_geom_hbond_atom_site_label_A
_geom_hbond_site_symmetry_A
_geom_hbond_distance_DH
_geom_hbond_distance_HA
_geom_hbond_distance_DA
_geom_hbond_angle_DHA
C10 H10 N6 2_666 1.00 2.49 3.451(2) 161
C6 H6 N2 1_545 0.95 2.51 3.432(2) 163
C1 H1 N4 2_655 0.95 2.59 3.353(2) 138

loop_
_geom_torsion_atom_site_label_1
_geom_torsion_atom_site_label_2
_geom_torsion_atom_site_label_3
_geom_torsion_atom_site_label_4
_geom_torsion_site_symmetry_1
_geom_torsion_site_symmetry_2
_geom_torsion_site_symmetry_3
_geom_torsion_site_symmetry_4
_geom_torsion
_geom_torsion_publ_flag
C9 N5 N6 C7 . . . . 0.54(15) ?
C10 N5 N6 C7 . . . . 178.36(12) ?
C4 N3 C10 N5 . . . . -113.15(16) ?
N4 N3 C10 N5 . . . . 66.40(16) ?
C4 N3 C10 N1 . . . . 121.92(15) ?
N4 N3 C10 N1 . . . . -58.53(17) ?
C9 N5 C10 N3 . . . . -51.4(2) ?
N6 N5 C10 N3 . . . . 131.27(13) ?
C9 N5 C10 N1 . . . . 73.53(18) ?
N6 N5 C10 N1 . . . . -103.82(13) ?
C1 N1 C10 N3 . . . . 73.6(2) ?
N2 N1 C10 N3 . . . . -101.77(14) ?
C1 N1 C10 N5 . . . . -51.5(2) ?
N2 N1 C10 N5 . . . . 133.13(13) ?
C1 N1 N2 C3 . . . . 0.65(17) ?
C10 N1 N2 C3 . . . . 176.88(13) ?
C4 N3 N4 C6 . . . . 0.02(16) ?
C10 N3 N4 C6 . . . . -179.60(13) ?
N5 N6 C7 C8 . . . . -0.47(17) ?
N4 N3 C4 C5 . . . . 0.17(17) ?
C10 N3 C4 C5 . . . . 179.76(13) ?
N6 N5 C9 C8 . . . . -0.41(17) ?
C10 N5 C9 C8 . . . . -177.88(13) ?
N5 C9 C8 C7 . . . . 0.10(17) ?
N6 C7 C8 C9 . . . . 0.24(19) ?
N3 N4 C6 C5 . . . . -0.21(18) ?
N2 N1 C1 C2 . . . . -0.57(19) ?
C10 N1 C1 C2 . . . . -176.15(15) ?
N1 C1 C2 C3 . . . . 0.2(2) ?
N1 N2 C3 C2 . . . . -0.5(2) ?
C1 C2 C3 N2 . . . . 0.2(2) ?
N3 C4 C5 C6 . . . . -0.28(18) ?
N4 C6 C5 C4 . . . . 0.3(2) ?

loop_
_cod_related_entry_id
_cod_related_entry_database
_cod_related_entry_code
1 ChemSpider 4412315
